data_4030747
loop_
_publ_author_name
'Bisi Castellani, C.'
'Carugo, O.'
'Giusti, M.'
'Sardone, N.'

_publ_section_title
;
 Crystal structure of scandium(III) triflate enneahydrated
;
_journal_name_full 'European Journal of Solid State and Inorganic Chemistry'
_journal_page_first 1089
_journal_page_last 1099
_journal_volume 32
_journal_year 1995
_chemical_formula_sum 'C3 H18 F9 O18 S3 Sc'
_chemical_formula_weight 654.30
_space_group_IT_number 176
_symmetry_cell_setting hexagonal
_symmetry_Int_Tables_number 176
_symmetry_space_group_name_Hall '-P 6c'
_symmetry_space_group_name_H-M 'P 63/m'
_cell_angle_alpha 90
_cell_angle_beta 90
_cell_angle_gamma 120
_cell_formula_units_Z 2
_cell_length_a 12.979(1)
_cell_length_b 12.979(1)
_cell_length_c 7.755(2)
_cell_volume 1131.3(3)
_diffrn_ambient_temperature 293
_diffrn_radiation_probe x-ray
_diffrn_radiation_type CuK\a
_diffrn_radiation_wavelength 1.54184
_exptl_absorpt_coefficient_mu 6.830
_exptl_crystal_density_diffrn 1.933
_refine_ls_number_parameters 61
_refine_ls_number_reflns 449
_refine_ls_R_factor_gt 0.079
_refine_ls_wR_factor_gt 0.074
_cod_data_source_file EJSSIC-1995-32-1089-1099.cif
_cod_data_source_block scandium-triflate
_cod_original_cell_volume 1131.3(4)
_cod_database_code 4030747

loop_
_symmetry_equiv_pos_site_id
_symmetry_equiv_pos_as_xyz
1 x,y,z
2 x-y,x,1/2+z
3 -y,x-y,z
4 -x,-y,1/2+z
5 -x+y,-x,z
6 y,-x+y,1/2+z
7 -x,-y,-z
8 -x+y,-x,1/2-z
9 y,-x+y,-z
10 x,y,1/2-z
11 x-y,x,-z
12 -y,x-y,1/2-z

loop_
_atom_site_label
_atom_site_type_symbol
_atom_site_thermal_displace_type
_atom_site_fract_x
_atom_site_fract_y
_atom_site_fract_z
_atom_site_occupancy
_atom_site_U_iso_or_equiv
Sc Sc Uiso 0.33333 0.66667 0.75000 1.000 0.0551(9)
OC O Uiso 0.3380(10) 0.4780(10) 0.75000 1.000 0.136(6)
OP O Uiso 0.3353(4) 0.7902(4) 0.9413(8) 1.000 0.0621(13)
S S Uiso 0.3931(3) 0.0846(2) 0.75000 1.000 0.0559(9)
F1 F Uiso 0.2365(5) 0.1240(6) 0.8880(10) 1.000 0.147(3)
F2 F Uiso 0.1651(8) -0.0360(10) 0.75000 1.000 0.144(5)
O1 O Uiso 0.3948(5) 0.0286(5) 0.9085(9) 1.000 0.081(3)
O2 O Uiso 0.4767(8) 0.2118(7) 0.75000 1.000 0.071(4)
C C Uiso 0.2490(10) 0.0750(10) 0.75000 1.000 0.086(6)

loop_
_atom_type_symbol
_atom_type_description
_atom_type_scat_dispersion_real
_atom_type_scat_dispersion_imag
_atom_type_scat_source
C C 0.0181 0.0091 ' International Tables Vol C Tables 4.2.6.8 and 6.1.1.4'
F F 0.0727 0.0534 ' International Tables Vol C Tables 4.2.6.8 and 6.1.1.4'
O O 0.0492 0.0322 ' International Tables Vol C Tables 4.2.6.8 and 6.1.1.4'
S S 0.3331 0.5567 ' International Tables Vol C Tables 4.2.6.8 and 6.1.1.4'
Sc Sc 0.3119 1.5331 ' International Tables Vol C Tables 4.2.6.8 and 6.1.1.4'

loop_
_geom_angle_atom_site_label_1
_geom_angle_atom_site_label_2
_geom_angle_atom_site_label_3
_geom_angle
_geom_angle_site_symmetry_1
_geom_angle_site_symmetry_3
_geom_angle_publ_flag
OC Sc OP 136.96(15) . . yes
OC Sc OC 120.0(5) . 3_665 yes
OC Sc OP 69.9(3) . 3_665 yes
OC Sc OC 120.0(4) . 5_565 yes
OC Sc OP 67.2(2) . 5_565 yes
OC Sc OP 67.2(2) . 8_566 yes
OC Sc OP 136.96(15) . 10_556 yes
OC Sc OP 69.9(3) . 12_666 yes
OC Sc OP 67.2(3) 3_665 . yes
OP Sc OP 78.6(2) . 3_665 yes
OC Sc OP 69.9(2) 5_565 . yes
OP Sc OP 78.6(2) . 5_565 yes
OP Sc OP 137.10(19) . 8_566 yes
OP Sc OP 86.0(2) . 10_556 yes
OP Sc OP 137.1(2) . 12_666 yes
OC Sc OP 136.96(17) 3_665 3_665 yes
OC Sc OC 120.0(4) 3_665 5_565 yes
OC Sc OP 69.9(3) 3_665 5_565 yes
OC Sc OP 69.9(3) 3_665 8_566 yes
OC Sc OP 67.2(3) 3_665 10_556 yes
OC Sc OP 136.96(17) 3_665 12_666 yes
OC Sc OP 67.2(2) 5_565 3_665 yes
OP Sc OP 78.6(2) 3_665 5_565 yes
OP Sc OP 137.1(2) 3_665 8_566 yes
OP Sc OP 137.1(2) 3_665 10_556 yes
OP Sc OP 86.0(2) 3_665 12_666 yes
OC Sc OP 136.96(19) 5_565 5_565 yes
OC Sc OP 136.96(19) 5_565 8_566 yes
OC Sc OP 69.9(2) 5_565 10_556 yes
OC Sc OP 67.2(2) 5_565 12_666 yes
OP Sc OP 86.0(3) 5_565 8_566 yes
OP Sc OP 137.10(19) 5_565 10_556 yes
OP Sc OP 137.1(2) 5_565 12_666 yes
OP Sc OP 78.6(2) 8_566 10_556 yes
OP Sc OP 78.6(2) 8_566 12_666 yes
OP Sc OP 78.6(2) 10_556 12_666 yes
O1 S O2 112.6(3) . . yes
O1 S C 104.0(4) . . yes
O1 S O1 118.0(4) . 10_556 yes
O2 S C 103.7(6) . . yes
O1 S O2 112.6(3) 10_556 . yes
O1 S C 104.0(4) 10_556 . yes
S C F1 110.2(7) . . yes
S C F2 109.9(10) . . yes
S C F1 110.2(7) . 10_556 yes
F1 C F2 107.6(8) . . yes
F1 C F1 111.4(10) . 10_556 yes
F1 C F2 107.6(8) 10_556 . yes

loop_
_geom_bond_atom_site_label_1
_geom_bond_atom_site_label_2
_geom_bond_distance
_geom_bond_site_symmetry_2
_geom_bond_publ_flag
Sc OC 2.480(12) . yes
Sc OP 2.175(6) . yes
Sc OC 2.480(16) 3_665 yes
Sc OP 2.175(6) 3_665 yes
Sc OC 2.480(19) 5_565 yes
Sc OP 2.175(7) 5_565 yes
Sc OP 2.175(7) 8_566 yes
Sc OP 2.175(6) 10_556 yes
Sc OP 2.175(6) 12_666 yes
S O1 1.434(7) . yes
S O2 1.453(8) . yes
S C 1.811(15) . yes
S O1 1.434(7) 10_556 yes
F1 C 1.296(10) . yes
F2 C 1.301(16) . yes

loop_
_geom_torsion_atom_site_label_1
_geom_torsion_atom_site_label_2
_geom_torsion_atom_site_label_3
_geom_torsion_atom_site_label_4
_geom_torsion
_geom_torsion_site_symmetry_1
_geom_torsion_site_symmetry_4
_geom_torsion_publ_flag
O1 S C F1 56.3(8) . . no
O1 S C F2 -62.1(3) . . no
O1 S C F1 179.5(6) . 10_556 no
O2 S C F1 -61.6(7) . . no
O2 S C F2 180.00 . . no
O1 S C F1 -179.5(7) 10_556 . no
